data_4514166
loop_
_publ_author_name
'Laserna, Victor'
'Martin, Eddy'
'Escudero-Ad\'an, Eduardo C.'
'Kleij, Arjan W.'

_publ_section_title
;
 Substrate-Triggered Stereoselective Preparation of Highly Substituted
 Organic Carbonates
;
_journal_issue 8
_journal_name_full 'ACS Catalysis'
_journal_page_first 5478
_journal_paper_doi 10.1021/acscatal.7b01748
_journal_volume 7
_journal_year 2017
_chemical_absolute_configuration ad
_chemical_formula_sum 'C9 H14 O4'
_chemical_formula_weight 186.20
_space_group_IT_number 114
_space_group_name_Hall 'P -4 2n'
_symmetry_cell_setting tetragonal
_symmetry_space_group_name_Hall 'P -4 2n'
_symmetry_space_group_name_H-M 'P -4 21 c'
_atom_sites_solution_hydrogens geom
_audit_creation_method SHELXL-2014/7
_cell_angle_alpha 90
_cell_angle_beta 90
_cell_angle_gamma 90
_cell_formula_units_Z 8
_cell_length_a 12.8527(8)
_cell_length_b 12.8527(8)
_cell_length_c 10.7921(7)
_cell_measurement_reflns_used 9859
_cell_measurement_temperature 100(2)
_cell_measurement_theta_max 34.83
_cell_measurement_theta_min 2.24
_cell_volume 1782.77(19)
_computing_cell_refinement 'Bruker APEX2 v2011.4-0'
_computing_data_collection 'Bruker APEX2 v2011.4-0'
_computing_data_reduction 'Bruker SAINT V7.60A'
_computing_molecular_graphics 'Bruker SHELXTL'
_computing_publication_material 'Bruker SHELXTL'
_computing_structure_refinement 'SHELXL-2014 (Sheldrick, 2014)'
_computing_structure_solution Sir2011
_diffrn_ambient_temperature 100(2)
_diffrn_detector_area_resol_mean 512
_diffrn_detector_type '4K CCD area detector APEX II'
_diffrn_measured_fraction_theta_full 0.999
_diffrn_measured_fraction_theta_max 0.979
_diffrn_measurement_device_type 'APEX DUO Kappa 4-axis goniometer'
_diffrn_measurement_method
;
 Fullsphere data collection, phi and omega scans
;
_diffrn_measurement_specimen_support 'magnetic support with MicroMount'
_diffrn_radiation_monochromator 'Quazar MX Multilayer Optics'
_diffrn_radiation_type MoK\a
_diffrn_radiation_wavelength 0.71073
_diffrn_reflns_av_R_equivalents 0.0237
_diffrn_reflns_av_unetI/netI 0.0148
_diffrn_reflns_Laue_measured_fraction_full 0.999
_diffrn_reflns_Laue_measured_fraction_max 0.979
_diffrn_reflns_limit_h_max 20
_diffrn_reflns_limit_h_min -17
_diffrn_reflns_limit_k_max 14
_diffrn_reflns_limit_k_min -20
_diffrn_reflns_limit_l_max 16
_diffrn_reflns_limit_l_min -16
_diffrn_reflns_number 30162
_diffrn_reflns_point_group_measured_fraction_full 0.999
_diffrn_reflns_point_group_measured_fraction_max 0.963
_diffrn_reflns_theta_full 25.242
_diffrn_reflns_theta_max 35.072
_diffrn_reflns_theta_min 2.241
_diffrn_source 'Microfocus source E025 IuS'
_diffrn_source_current 0.6
_diffrn_source_power 50
_diffrn_source_size '0.2 mm x 0.2 mm fine focus'
_diffrn_source_type 'Bruker APEX DUO'
_exptl_absorpt_coefficient_mu 0.109
_exptl_absorpt_correction_T_max 0.994
_exptl_absorpt_correction_T_min 0.916
_exptl_absorpt_correction_type empirical
_exptl_absorpt_process_details
; 
 SADABS Version 2008/1 Bruker-Nonius
 Blessing, Acta Cryst. (1995) A51 33-38
;
_exptl_crystal_colour colourless
_exptl_crystal_density_diffrn 1.387
_exptl_crystal_description prism
_exptl_crystal_F_000 800
_exptl_crystal_size_max 0.16
_exptl_crystal_size_mid 0.09
_exptl_crystal_size_min 0.06
_refine_diff_density_max 0.389
_refine_diff_density_min -0.202
_refine_diff_density_rms 0.054
_refine_ls_abs_structure_details
;
 Flack x determined using 1549 quotients [(I+)-(I-)]/[(I+)+(I-)]
 (Parsons, Flack and Wagner, Acta Cryst. B69 (2013) 249-259).
;
_refine_ls_abs_structure_Flack 0.45(13)
_refine_ls_extinction_method none
_refine_ls_goodness_of_fit_ref 1.115
_refine_ls_hydrogen_treatment constr
_refine_ls_matrix_type full
_refine_ls_number_parameters 119
_refine_ls_number_reflns 3812
_refine_ls_number_restraints 0
_refine_ls_restrained_S_all 1.115
_refine_ls_R_factor_all 0.0337
_refine_ls_R_factor_gt 0.0315
_refine_ls_shift/su_max 0.000
_refine_ls_shift/su_mean 0.000
_refine_ls_structure_factor_coef Fsqd
_refine_ls_weighting_details 'w=1/[\s^2^(Fo^2^)+(0.0540P)^2^+0.1539P] where P=(Fo^2^+2Fc^2^)/3'
_refine_ls_weighting_scheme calc
_refine_ls_wR_factor_gt 0.0862
_refine_ls_wR_factor_ref 0.0876
_reflns_Friedel_coverage 0.767
_reflns_Friedel_fraction_full 1.000
_reflns_Friedel_fraction_max 0.944
_reflns_number_gt 3639
_reflns_number_total 3812
_reflns_threshold_expression 'I > 2\s(I)'
_cod_data_source_file cs7b01748_si_004.cif
_cod_data_source_block mo_VLAB123_1_0m
_cod_depositor_comments
;
The following automatic conversions were performed:

'_symmetry_cell_setting' value 'Tetragonal' changed to 'tetragonal'
according to
/home/data/users/saulius/crontab/automatic-downloads/rss-feeds/ACS/lib/dictionaries/cif_core.dic
dictionary named 'cif_core.dic' version 2.4.2 from 2011-04-26.

Automatic conversion script
Id: cif_fix_values 4973 2017-02-22 13:04:09Z antanas 

 Adding full bibliography for 4514166--4514168.cif.
;
_cod_original_cell_volume 1782.8(3)
_cod_original_sg_symbol_H-M P-42(1)c
_cod_database_code 4514166
_shelx_shelxl_version_number 2014/7
_shelx_space_group_comment
;
The symmetry employed for this shelxl refinement is uniquely defined
by the following loop, which should always be used as a source of
symmetry information in preference to the above space-group names.
They are only intended as comments.
;
_shelx_estimated_absorpt_t_min 0.983
_shelx_estimated_absorpt_t_max 0.994

loop_
_space_group_symop_operation_xyz
'x, y, z'
'-x, -y, z'
'y, -x, -z'
'-y, x, -z'
'-x+1/2, y+1/2, -z+1/2'
'x+1/2, -y+1/2, -z+1/2'
'-y+1/2, -x+1/2, z+1/2'
'y+1/2, x+1/2, z+1/2'

loop_
_atom_site_label
_atom_site_type_symbol
_atom_site_fract_x
_atom_site_fract_y
_atom_site_fract_z
_atom_site_U_iso_or_equiv
_atom_site_adp_type
_atom_site_occupancy
_atom_site_site_symmetry_order
_atom_site_calc_flag
_atom_site_refinement_flags_posn
_atom_site_refinement_flags_adp
O1 O 0.73788(7) 1.05607(7) 0.75532(10) 0.02491(18) Uani 1 1 d . .
O2 O 0.76808(6) 0.89544(6) 0.68146(8) 0.01656(15) Uani 1 1 d . .
O3 O 0.88254(6) 0.96943(6) 0.80731(8) 0.01778(15) Uani 1 1 d . .
O4 O 0.94071(6) 0.86268(6) 0.50979(7) 0.01643(14) Uani 1 1 d . .
H4O H 0.9044 0.9169 0.5061 0.025 Uiso 1 1 calc R U
C1 C 0.79182(8) 0.98021(8) 0.74859(10) 0.01599(17) Uani 1 1 d . .
C2 C 0.84735(7) 0.81547(7) 0.69729(9) 0.01276(15) Uani 1 1 d . .
H2 H 0.8175 0.7547 0.7429 0.015 Uiso 1 1 calc R U
C3 C 0.88241(8) 0.78178(8) 0.56856(9) 0.01442(16) Uani 1 1 d . .
H3 H 0.8184 0.7697 0.5178 0.017 Uiso 1 1 calc R U
C4 C 0.94554(9) 0.68130(8) 0.56717(10) 0.01914(18) Uani 1 1 d . .
H4A H 0.9690 0.6690 0.4810 0.023 Uiso 1 1 calc R U
H4B H 0.8982 0.6235 0.5895 0.023 Uiso 1 1 calc R U
C5 C 1.04129(9) 0.67477(9) 0.65184(12) 0.0221(2) Uani 1 1 d . .
H5A H 1.0778 0.7426 0.6490 0.027 Uiso 1 1 calc R U
H5B H 1.0892 0.6218 0.6174 0.027 Uiso 1 1 calc R U
C6 C 1.02000(9) 0.64736(9) 0.78966(12) 0.0208(2) Uani 1 1 d . .
H6A H 0.9459 0.6276 0.7980 0.025 Uiso 1 1 calc R U
H6B H 1.0622 0.5856 0.8116 0.025 Uiso 1 1 calc R U
C7 C 1.04345(10) 0.73376(10) 0.88339(12) 0.0234(2) Uani 1 1 d . .
H7A H 1.0560 0.7013 0.9652 0.028 Uiso 1 1 calc R U
H7B H 1.1086 0.7689 0.8581 0.028 Uiso 1 1 calc R U
C8 C 0.95862(10) 0.81621(10) 0.89819(10) 0.0210(2) Uani 1 1 d . .
H8A H 0.8956 0.7829 0.9329 0.025 Uiso 1 1 calc R U
H8B H 0.9826 0.8693 0.9582 0.025 Uiso 1 1 calc R U
C9 C 0.93035(7) 0.86961(8) 0.77774(9) 0.01391(16) Uani 1 1 d . .
H9 H 0.9947 0.8813 0.7275 0.017 Uiso 1 1 calc R U

loop_
_atom_site_aniso_label
_atom_site_aniso_U_11
_atom_site_aniso_U_22
_atom_site_aniso_U_33
_atom_site_aniso_U_23
_atom_site_aniso_U_13
_atom_site_aniso_U_12
O1 0.0244(4) 0.0227(4) 0.0277(4) -0.0018(3) 0.0021(3) 0.0114(3)
O2 0.0114(3) 0.0184(3) 0.0199(3) -0.0019(3) -0.0010(2) 0.0021(2)
O3 0.0183(3) 0.0156(3) 0.0195(3) -0.0052(3) -0.0031(3) 0.0033(3)
O4 0.0167(3) 0.0139(3) 0.0187(3) 0.0025(2) 0.0052(3) -0.0005(2)
C1 0.0152(4) 0.0175(4) 0.0153(4) -0.0002(3) 0.0024(3) 0.0024(3)
C2 0.0111(3) 0.0129(3) 0.0142(4) -0.0003(3) 0.0008(3) -0.0005(3)
C3 0.0158(4) 0.0137(4) 0.0138(3) -0.0013(3) 0.0021(3) -0.0026(3)
C4 0.0246(5) 0.0128(4) 0.0200(4) -0.0014(3) 0.0054(4) 0.0000(3)
C5 0.0176(4) 0.0188(4) 0.0299(5) 0.0009(4) 0.0071(4) 0.0035(4)
C6 0.0167(4) 0.0172(4) 0.0286(5) 0.0048(4) -0.0018(4) 0.0021(3)
C7 0.0203(5) 0.0226(5) 0.0274(5) 0.0036(4) -0.0081(4) 0.0043(4)
C8 0.0227(5) 0.0244(5) 0.0158(4) 0.0014(4) -0.0037(3) 0.0051(4)
C9 0.0135(4) 0.0138(4) 0.0144(4) -0.0019(3) -0.0013(3) 0.0013(3)

loop_
_atom_type_symbol
_atom_type_description
_atom_type_scat_dispersion_real
_atom_type_scat_dispersion_imag
_atom_type_scat_source
C C 0.0033 0.0016 'International Tables Vol C Tables 4.2.6.8 and 6.1.1.4'
H H 0.0000 0.0000 'International Tables Vol C Tables 4.2.6.8 and 6.1.1.4'
O O 0.0106 0.0060 'International Tables Vol C Tables 4.2.6.8 and 6.1.1.4'

loop_
_geom_angle_atom_site_label_1
_geom_angle_atom_site_label_2
_geom_angle_atom_site_label_3
_geom_angle
C1 O2 C2 110.49(8)
C1 O3 C9 110.84(8)
O1 C1 O3 124.13(11)
O1 C1 O2 124.13(10)
O3 C1 O2 111.73(9)
O2 C2 C3 107.48(8)
O2 C2 C9 103.38(7)
C3 C2 C9 115.93(8)
O4 C3 C2 110.66(8)
O4 C3 C4 109.43(8)
C2 C3 C4 114.01(8)
C3 C4 C5 117.83(9)
C4 C5 C6 116.18(9)
C7 C6 C5 115.68(10)
C8 C7 C6 115.54(9)
C9 C8 C7 113.30(9)
O3 C9 C8 108.18(8)
O3 C9 C2 103.23(7)
C8 C9 C2 116.42(9)

loop_
_geom_bond_atom_site_label_1
_geom_bond_atom_site_label_2
_geom_bond_distance
O1 C1 1.1985(13)
O2 C1 1.3435(13)
O2 C2 1.4573(12)
O3 C1 1.3343(13)
O3 C9 1.4579(12)
O4 C3 1.4299(12)
C2 C3 1.5234(14)
C2 C9 1.5414(13)
C3 C4 1.5253(15)
C4 C5 1.5351(17)
C5 C6 1.5528(18)
C6 C7 1.5321(18)
C7 C8 1.5288(16)
C8 C9 1.5142(15)

loop_
_geom_torsion_atom_site_label_1
_geom_torsion_atom_site_label_2
_geom_torsion_atom_site_label_3
_geom_torsion_atom_site_label_4
_geom_torsion
C9 O3 C1 O1 -178.54(11)
C9 O3 C1 O2 1.74(12)
C2 O2 C1 O1 -177.49(10)
C2 O2 C1 O3 2.22(12)
C1 O2 C2 C3 -127.99(9)
C1 O2 C2 C9 -4.89(10)
O2 C2 C3 O4 70.05(10)
C9 C2 C3 O4 -44.97(11)
O2 C2 C3 C4 -166.09(8)
C9 C2 C3 C4 78.89(11)
O4 C3 C4 C5 70.99(12)
C2 C3 C4 C5 -53.53(12)
C3 C4 C5 C6 81.52(12)
C4 C5 C6 C7 -113.30(11)
C5 C6 C7 C8 81.64(13)
C6 C7 C8 C9 -56.61(14)
C1 O3 C9 C8 -128.56(9)
C1 O3 C9 C2 -4.62(10)
C7 C8 C9 O3 -158.17(9)
C7 C8 C9 C2 86.22(12)
O2 C2 C9 O3 5.49(9)
C3 C2 C9 O3 122.81(9)
O2 C2 C9 C8 123.84(9)
C3 C2 C9 C8 -118.85(10)
